data_7245774
loop_
_publ_author_name
'Gayathri, Parthasarathy'
'Ravi, Sasikala'
'Akshaya, K.'
'Karthikeyan, Subramanian'
'Pannipara, Mehboobali'
'Al-Sehemi, Abdullah G.'
'Moon, Dohyun'
'Anthony, Savarimuthu Philip'

_publ_section_title
;
 ESIPT geometrical isomers with distinct mechanofluorochromism and
 intra/intermolecular H-bonding controlled tunable fluorescence
;
_journal_name_full CrystEngComm
_journal_paper_doi 10.1039/D2CE01210C
_journal_year 2022
_chemical_formula_moiety 'C20 H16 N2 O2'
_chemical_formula_sum 'C20 H16 N2 O2'
_chemical_formula_weight 316.35
_chemical_melting_point 465.15
_chemical_name_common 2-((E)-((E)-(2-hydroxybenzylidene)hydrazono)(phenyl)methyl)phenol
_chemical_name_systematic 2-((E)-((E)-(2-hydroxybenzylidene)hydrazono)(phenyl)methyl)phenol
_space_group_crystal_system monoclinic
_space_group_IT_number 14
_space_group_name_Hall '-P 2ybc'
_space_group_name_H-M_alt 'P 1 21/c 1'
_atom_sites_solution_hydrogens geom
_audit_creation_method SHELXL-2018/3
_audit_update_record
;
2022-10-20 deposited with the CCDC.	2022-10-27 downloaded from the CCDC.
;
_cell_angle_alpha 90
_cell_angle_beta 91.36(3)
_cell_angle_gamma 90
_cell_formula_units_Z 4
_cell_length_a 10.775(2)
_cell_length_b 6.0690(12)
_cell_length_c 24.422(5)
_cell_measurement_reflns_used 47542
_cell_measurement_temperature 220(2)
_cell_measurement_theta_max 33.548
_cell_measurement_theta_min 0.361
_cell_volume 1596.6(5)
_computing_cell_refinement '<i>HKL3000sm</i>(Otwinowski & Minor, 1997)'
_computing_data_collection '<i>PAL BL2D-SMDC Program</i>(Shin et.al, 2016)'
_computing_data_reduction '<i>HKL3000sm</i>(Otwinowski & Minor, 1997)'
_computing_molecular_graphics '<i>DIAMOND 4</i>(Putz&Brandenburg, 2014)'
_computing_publication_material '<i>publCIF</i>(Westrip, 2010)'
_computing_structure_refinement '<i>SHELXL-2018</i>(Sheldrick, 2015b)'
_computing_structure_solution '<i>SHELXT-2018</i>(Sheldrick, 2015a)'
_diffrn_ambient_temperature 220(2)
_diffrn_measured_fraction_theta_full 0.998
_diffrn_measured_fraction_theta_max 0.998
_diffrn_measurement_device_type 'Rayonix MX225HS CCD area detector'
_diffrn_measurement_method 'omega scan'
_diffrn_radiation_type synchrotron
_diffrn_radiation_wavelength 0.630
_diffrn_reflns_av_R_equivalents 0.0683
_diffrn_reflns_av_unetI/netI 0.0429
_diffrn_reflns_Laue_measured_fraction_full 0.998
_diffrn_reflns_Laue_measured_fraction_max 0.998
_diffrn_reflns_limit_h_max 14
_diffrn_reflns_limit_h_min -14
_diffrn_reflns_limit_k_max 8
_diffrn_reflns_limit_k_min -8
_diffrn_reflns_limit_l_max 33
_diffrn_reflns_limit_l_min -33
_diffrn_reflns_number 14944
_diffrn_reflns_point_group_measured_fraction_full 0.998
_diffrn_reflns_point_group_measured_fraction_max 0.998
_diffrn_reflns_theta_full 22.210
_diffrn_reflns_theta_max 25.497
_diffrn_reflns_theta_min 1.479
_diffrn_source 'PLSII 2D bending magnet'
_exptl_absorpt_coefficient_mu 0.067
_exptl_absorpt_correction_T_max 1.000
_exptl_absorpt_correction_T_min 0.887
_exptl_absorpt_correction_type empirical
_exptl_absorpt_process_details '<i>HKL3000sm Scalepack</i>(Otwinowski et.al,2003)'
_exptl_crystal_colour yellow
_exptl_crystal_density_diffrn 1.316
_exptl_crystal_description needle
_exptl_crystal_F_000 664
_exptl_crystal_size_max 0.125
_exptl_crystal_size_mid 0.048
_exptl_crystal_size_min 0.038
_refine_diff_density_max 0.437
_refine_diff_density_min -0.350
_refine_diff_density_rms 0.083
_refine_ls_extinction_method none
_refine_ls_goodness_of_fit_ref 1.058
_refine_ls_hydrogen_treatment constr
_refine_ls_matrix_type full
_refine_ls_number_parameters 219
_refine_ls_number_reflns 4252
_refine_ls_number_restraints 0
_refine_ls_restrained_S_all 1.058
_refine_ls_R_factor_all 0.0589
_refine_ls_R_factor_gt 0.0554
_refine_ls_shift/su_max 0.000
_refine_ls_shift/su_mean 0.000
_refine_ls_structure_factor_coef Fsqd
_refine_ls_weighting_details 'w=1/[\s^2^(Fo^2^)+(0.1007P)^2^+0.1796P] where P=(Fo^2^+2Fc^2^)/3'
_refine_ls_weighting_scheme calc
_refine_ls_wR_factor_gt 0.1562
_refine_ls_wR_factor_ref 0.1610
_reflns_Friedel_coverage 0.000
_reflns_number_gt 3777
_reflns_number_total 4252
_reflns_threshold_expression 'I > 2\s(I)'
_cod_data_source_file d2ce01210c2.cif
_cod_data_source_block SPA292
_cod_depositor_comments
;
The following automatic conversions were performed:

data item '_chemical_melting_point' value '192 C' was changed to
'465.15' -- it was converted from degrees Celsius (C) to kelvins (K).

Automatic conversion script
Id: cif_fix_values 7556 2019-12-06 15:28:31Z antanas 
;
_cod_original_cell_volume 1596.6(6)
_cod_original_sg_symbol_H-M 'P 21/c'
_cod_database_code 7245774
_shelx_shelxl_version_number 2018/3
_shelx_space_group_comment
;
The symmetry employed for this shelxl refinement is uniquely defined
by the following loop, which should always be used as a source of
symmetry information in preference to the above space-group names.
They are only intended as comments.
;
_shelx_estimated_absorpt_t_min 0.992
_shelx_estimated_absorpt_t_max 0.997

loop_
_space_group_symop_operation_xyz
'x, y, z'
'-x, y+1/2, -z+1/2'
'-x, -y, -z'
'x, -y-1/2, z-1/2'

loop_
_atom_site_label
_atom_site_type_symbol
_atom_site_fract_x
_atom_site_fract_y
_atom_site_fract_z
_atom_site_U_iso_or_equiv
_atom_site_adp_type
_atom_site_occupancy
_atom_site_site_symmetry_order
_atom_site_calc_flag
_atom_site_refinement_flags_posn
_atom_site_refinement_flags_adp
_atom_site_refinement_flags_occupancy
_atom_site_disorder_assembly
_atom_site_disorder_group
O1 O 0.94464(8) 0.17126(15) 0.39236(4) 0.0442(2) Uani 1 1 d . . . . .
H1O H 0.882336 0.251684 0.391086 0.066 Uiso 1 1 calc R U . . .
O2 O 0.46091(11) 0.6354(2) 0.29064(4) 0.0647(3) Uani 1 1 d . . . . .
H2O H 0.509628 0.535912 0.300201 0.097 Uiso 1 1 calc R U . . .
N1 N 0.72694(8) 0.30750(15) 0.35693(3) 0.0327(2) Uani 1 1 d . . . . .
N2 N 0.62717(8) 0.45188(15) 0.35116(3) 0.0324(2) Uani 1 1 d . . . . .
C1 C 0.93159(9) 0.00882(18) 0.35498(4) 0.0340(2) Uani 1 1 d . . . . .
C2 C 1.02446(11) -0.1500(2) 0.35254(5) 0.0438(3) Uani 1 1 d . . . . .
H2 H 1.094409 -0.140577 0.376165 0.053 Uiso 1 1 calc R U . . .
C3 C 1.01424(13) -0.3213(2) 0.31559(6) 0.0507(3) Uani 1 1 d . . . . .
H3 H 1.077113 -0.428481 0.314537 0.061 Uiso 1 1 calc R U . . .
C4 C 0.91230(14) -0.3376(2) 0.27988(6) 0.0495(3) Uani 1 1 d . . . . .
H4 H 0.906662 -0.453481 0.254411 0.059 Uiso 1 1 calc R U . . .
C5 C 0.81947(11) -0.1816(2) 0.28228(5) 0.0406(3) Uani 1 1 d . . . . .
H5 H 0.750204 -0.192864 0.258305 0.049 Uiso 1 1 calc R U . . .
C6 C 0.82621(9) -0.00684(17) 0.31966(4) 0.0312(2) Uani 1 1 d . . . . .
C7 C 0.72569(9) 0.15115(17) 0.32142(4) 0.0309(2) Uani 1 1 d . . . . .
H7 H 0.658634 0.139224 0.296258 0.037 Uiso 1 1 calc R U . . .
C8 C 0.61393(9) 0.59374(16) 0.39029(4) 0.0288(2) Uani 1 1 d . . . . .
C9 C 0.51791(8) 0.76340(17) 0.38190(4) 0.0303(2) Uani 1 1 d . . . . .
C10 C 0.44797(11) 0.7786(2) 0.33224(5) 0.0411(3) Uani 1 1 d . . . . .
C11 C 0.36181(12) 0.9485(3) 0.32491(5) 0.0514(3) Uani 1 1 d . . . . .
H11 H 0.316159 0.958812 0.291730 0.062 Uiso 1 1 calc R U . . .
C12 C 0.34283(12) 1.1002(2) 0.36534(5) 0.0466(3) Uani 1 1 d . . . . .
H12 H 0.284619 1.213718 0.359610 0.056 Uiso 1 1 calc R U . . .
C13 C 0.40911(11) 1.0876(2) 0.41490(5) 0.0413(3) Uani 1 1 d . . . . .
H13 H 0.395833 1.191320 0.442728 0.050 Uiso 1 1 calc R U . . .
C14 C 0.49467(9) 0.92020(18) 0.42252(4) 0.0343(2) Uani 1 1 d . . . . .
H14 H 0.538819 0.911150 0.456108 0.041 Uiso 1 1 calc R U . . .
C15 C 0.69200(8) 0.58851(16) 0.44175(4) 0.0284(2) Uani 1 1 d . . . . .
C16 C 0.68667(11) 0.40784(18) 0.47628(5) 0.0389(3) Uani 1 1 d . . . . .
H16 H 0.631162 0.292338 0.468071 0.047 Uiso 1 1 calc R U . . .
C17 C 0.76294(12) 0.3959(2) 0.52311(5) 0.0443(3) Uani 1 1 d . . . . .
H17 H 0.757691 0.273913 0.546667 0.053 Uiso 1 1 calc R U . . .
C18 C 0.84628(10) 0.5634(2) 0.53487(5) 0.0402(3) Uani 1 1 d . . . . .
H18 H 0.899791 0.553289 0.565729 0.048 Uiso 1 1 calc R U . . .
C19 C 0.85068(10) 0.7455(2) 0.50116(5) 0.0401(3) Uani 1 1 d . . . . .
H19 H 0.906633 0.860273 0.509432 0.048 Uiso 1 1 calc R U . . .
C20 C 0.77286(9) 0.76063(19) 0.45498(4) 0.0352(2) Uani 1 1 d . . . . .
H20 H 0.774880 0.886899 0.432725 0.042 Uiso 1 1 calc R U . . .

loop_
_atom_site_aniso_label
_atom_site_aniso_U_11
_atom_site_aniso_U_22
_atom_site_aniso_U_33
_atom_site_aniso_U_23
_atom_site_aniso_U_13
_atom_site_aniso_U_12
O1 0.0383(4) 0.0452(5) 0.0480(5) -0.0103(4) -0.0228(3) 0.0006(3)
O2 0.0726(7) 0.0786(7) 0.0411(5) -0.0194(5) -0.0354(4) 0.0362(6)
N1 0.0310(4) 0.0340(4) 0.0323(4) -0.0021(3) -0.0130(3) 0.0014(3)
N2 0.0312(4) 0.0341(4) 0.0313(4) -0.0005(3) -0.0135(3) 0.0015(3)
C1 0.0332(5) 0.0344(5) 0.0339(5) 0.0021(4) -0.0068(4) -0.0036(4)
C2 0.0379(5) 0.0480(7) 0.0452(6) 0.0072(5) -0.0050(4) 0.0057(5)
C3 0.0540(7) 0.0441(7) 0.0544(7) 0.0058(6) 0.0079(6) 0.0137(6)
C4 0.0648(8) 0.0367(6) 0.0473(6) -0.0085(5) 0.0054(6) 0.0022(5)
C5 0.0476(6) 0.0384(6) 0.0357(5) -0.0058(4) -0.0048(4) -0.0055(5)
C6 0.0343(5) 0.0301(5) 0.0289(4) 0.0005(4) -0.0061(3) -0.0041(4)
C7 0.0324(4) 0.0327(5) 0.0271(4) -0.0003(4) -0.0114(3) -0.0045(4)
C8 0.0275(4) 0.0299(5) 0.0286(4) 0.0029(3) -0.0111(3) -0.0035(3)
C9 0.0275(4) 0.0327(5) 0.0303(4) 0.0036(4) -0.0096(3) -0.0012(3)
C10 0.0397(5) 0.0485(6) 0.0342(5) -0.0016(5) -0.0163(4) 0.0085(5)
C11 0.0486(7) 0.0602(8) 0.0445(6) 0.0023(6) -0.0212(5) 0.0174(6)
C12 0.0412(6) 0.0460(7) 0.0520(7) 0.0067(5) -0.0108(5) 0.0119(5)
C13 0.0388(5) 0.0385(6) 0.0463(6) -0.0014(5) -0.0065(4) 0.0039(4)
C14 0.0328(5) 0.0352(5) 0.0345(5) 0.0002(4) -0.0098(4) -0.0007(4)
C15 0.0270(4) 0.0300(5) 0.0275(4) -0.0010(3) -0.0108(3) -0.0013(3)
C16 0.0447(5) 0.0307(5) 0.0402(5) 0.0042(4) -0.0217(4) -0.0089(4)
C17 0.0520(6) 0.0379(6) 0.0419(6) 0.0096(5) -0.0248(5) -0.0046(5)
C18 0.0345(5) 0.0475(6) 0.0376(5) -0.0031(5) -0.0202(4) 0.0007(4)
C19 0.0322(5) 0.0458(6) 0.0416(5) -0.0035(5) -0.0132(4) -0.0124(4)
C20 0.0338(5) 0.0367(5) 0.0345(5) 0.0040(4) -0.0088(4) -0.0099(4)

loop_
_atom_type_symbol
_atom_type_description
_atom_type_scat_dispersion_real
_atom_type_scat_dispersion_imag
_atom_type_scat_source
C C 0.0021 0.0012 'International Tables Vol C Tables 4.2.6.8 and 6.1.1.4'
H H 0.0000 0.0000 'International Tables Vol C Tables 4.2.6.8 and 6.1.1.4'
N N 0.0044 0.0025 'International Tables Vol C Tables 4.2.6.8 and 6.1.1.4'
O O 0.0080 0.0047 'International Tables Vol C Tables 4.2.6.8 and 6.1.1.4'

loop_
_geom_angle_atom_site_label_1
_geom_angle_atom_site_label_2
_geom_angle_atom_site_label_3
_geom_angle
_geom_angle_site_symmetry_1
_geom_angle_site_symmetry_3
_geom_angle_publ_flag
C1 O1 H1O 109.5 . . ?
C10 O2 H2O 109.5 . . ?
C7 N1 N2 113.62(8) . . ?
C8 N2 N1 116.21(8) . . ?
O1 C1 C2 118.16(9) . . ?
O1 C1 C6 122.13(10) . . ?
C2 C1 C6 119.70(10) . . ?
C3 C2 C1 120.25(11) . . ?
C3 C2 H2 119.9 . . ?
C1 C2 H2 119.9 . . ?
C2 C3 C4 120.92(12) . . ?
C2 C3 H3 119.5 . . ?
C4 C3 H3 119.5 . . ?
C5 C4 C3 119.19(11) . . ?
C5 C4 H4 120.4 . . ?
C3 C4 H4 120.4 . . ?
C4 C5 C6 121.40(11) . . ?
C4 C5 H5 119.3 . . ?
C6 C5 H5 119.3 . . ?
C5 C6 C1 118.53(10) . . ?
C5 C6 C7 119.58(9) . . ?
C1 C6 C7 121.89(9) . . ?
N1 C7 C6 120.86(8) . . ?
N1 C7 H7 119.6 . . ?
C6 C7 H7 119.6 . . ?
N2 C8 C9 116.85(8) . . ?
N2 C8 C15 122.39(9) . . ?
C9 C8 C15 120.77(9) . . ?
C14 C9 C10 117.50(9) . . ?
C14 C9 C8 120.91(8) . . ?
C10 C9 C8 121.56(10) . . ?
O2 C10 C11 117.41(10) . . ?
O2 C10 C9 122.80(10) . . ?
C11 C10 C9 119.79(11) . . ?
C12 C11 C10 120.97(10) . . ?
C12 C11 H11 119.5 . . ?
C10 C11 H11 119.5 . . ?
C11 C12 C13 120.49(11) . . ?
C11 C12 H12 119.8 . . ?
C13 C12 H12 119.8 . . ?
C14 C13 C12 118.97(11) . . ?
C14 C13 H13 120.5 . . ?
C12 C13 H13 120.5 . . ?
C13 C14 C9 122.26(10) . . ?
C13 C14 H14 118.9 . . ?
C9 C14 H14 118.9 . . ?
C16 C15 C20 119.15(9) . . ?
C16 C15 C8 119.84(8) . . ?
C20 C15 C8 120.99(9) . . ?
C15 C16 C17 120.56(10) . . ?
C15 C16 H16 119.7 . . ?
C17 C16 H16 119.7 . . ?
C18 C17 C16 119.96(10) . . ?
C18 C17 H17 120.0 . . ?
C16 C17 H17 120.0 . . ?
C19 C18 C17 119.78(9) . . ?
C19 C18 H18 120.1 . . ?
C17 C18 H18 120.1 . . ?
C18 C19 C20 120.50(9) . . ?
C18 C19 H19 119.7 . . ?
C20 C19 H19 119.7 . . ?
C19 C20 C15 119.97(10) . . ?
C19 C20 H20 120.0 . . ?
C15 C20 H20 120.0 . . ?

loop_
_geom_bond_atom_site_label_1
_geom_bond_atom_site_label_2
_geom_bond_distance
_geom_bond_site_symmetry_2
_geom_bond_publ_flag
O1 C1 1.3486(13) . ?
O1 H1O 0.8300 . ?
O2 C10 1.3467(15) . ?
O2 H2O 0.8300 . ?
N1 C7 1.2854(13) . ?
N1 N2 1.3915(12) . ?
N2 C8 1.2967(13) . ?
C1 C2 1.3919(16) . ?
C1 C6 1.4127(14) . ?
C2 C3 1.379(2) . ?
C2 H2 0.9400 . ?
C3 C4 1.390(2) . ?
C3 H3 0.9400 . ?
C4 C5 1.3795(18) . ?
C4 H4 0.9400 . ?
C5 C6 1.4001(15) . ?
C5 H5 0.9400 . ?
C6 C7 1.4480(14) . ?
C7 H7 0.9400 . ?
C8 C9 1.4706(13) . ?
C8 C15 1.4961(13) . ?
C9 C14 1.4016(15) . ?
C9 C10 1.4155(13) . ?
C10 C11 1.3959(17) . ?
C11 C12 1.3691(19) . ?
C11 H11 0.9400 . ?
C12 C13 1.3927(17) . ?
C12 H12 0.9400 . ?
C13 C14 1.3813(15) . ?
C13 H13 0.9400 . ?
C14 H14 0.9400 . ?
C15 C16 1.3853(14) . ?
C15 C20 1.3932(13) . ?
C16 C17 1.3941(14) . ?
C16 H16 0.9400 . ?
C17 C18 1.3822(16) . ?
C17 H17 0.9400 . ?
C18 C19 1.3797(17) . ?
C18 H18 0.9400 . ?
C19 C20 1.3922(14) . ?
C19 H19 0.9400 . ?
C20 H20 0.9400 . ?

loop_
_geom_hbond_atom_site_label_D
_geom_hbond_atom_site_label_H
_geom_hbond_atom_site_label_A
_geom_hbond_distance_DH
_geom_hbond_distance_HA
_geom_hbond_distance_DA
_geom_hbond_angle_DHA
_geom_hbond_site_symmetry_A
_geom_hbond_publ_flag
O1 H1O N1 0.83 1.88 2.6149(13) 146.3 . yes
O2 H2O N2 0.83 1.83 2.5511(13) 144.9 . yes

loop_
_geom_torsion_atom_site_label_1
_geom_torsion_atom_site_label_2
_geom_torsion_atom_site_label_3
_geom_torsion_atom_site_label_4
_geom_torsion
_geom_torsion_site_symmetry_1
_geom_torsion_site_symmetry_2
_geom_torsion_site_symmetry_3
_geom_torsion_site_symmetry_4
_geom_torsion_publ_flag
C7 N1 N2 C8 170.56(9) . . . . ?
O1 C1 C2 C3 178.96(11) . . . . ?
C6 C1 C2 C3 0.43(18) . . . . ?
C1 C2 C3 C4 0.6(2) . . . . ?
C2 C3 C4 C5 -1.0(2) . . . . ?
C3 C4 C5 C6 0.38(19) . . . . ?
C4 C5 C6 C1 0.65(17) . . . . ?
C4 C5 C6 C7 -178.96(10) . . . . ?
O1 C1 C6 C5 -179.53(10) . . . . ?
C2 C1 C6 C5 -1.05(16) . . . . ?
O1 C1 C6 C7 0.08(16) . . . . ?
C2 C1 C6 C7 178.55(10) . . . . ?
N2 N1 C7 C6 176.61(9) . . . . ?
C5 C6 C7 N1 176.92(10) . . . . ?
C1 C6 C7 N1 -2.67(16) . . . . ?
N1 N2 C8 C9 173.23(8) . . . . ?
N1 N2 C8 C15 -6.53(14) . . . . ?
N2 C8 C9 C14 178.32(9) . . . . ?
C15 C8 C9 C14 -1.91(14) . . . . ?
N2 C8 C9 C10 -3.39(15) . . . . ?
C15 C8 C9 C10 176.37(10) . . . . ?
C14 C9 C10 O2 -179.00(12) . . . . ?
C8 C9 C10 O2 2.67(19) . . . . ?
C14 C9 C10 C11 1.39(17) . . . . ?
C8 C9 C10 C11 -176.95(11) . . . . ?
O2 C10 C11 C12 179.73(13) . . . . ?
C9 C10 C11 C12 -0.6(2) . . . . ?
C10 C11 C12 C13 -0.2(2) . . . . ?
C11 C12 C13 C14 0.3(2) . . . . ?
C12 C13 C14 C9 0.54(18) . . . . ?
C10 C9 C14 C13 -1.36(16) . . . . ?
C8 C9 C14 C13 176.99(10) . . . . ?
N2 C8 C15 C16 -62.65(14) . . . . ?
C9 C8 C15 C16 117.60(11) . . . . ?
N2 C8 C15 C20 115.68(12) . . . . ?
C9 C8 C15 C20 -64.07(14) . . . . ?
C20 C15 C16 C17 -1.29(18) . . . . ?
C8 C15 C16 C17 177.06(11) . . . . ?
C15 C16 C17 C18 -1.1(2) . . . . ?
C16 C17 C18 C19 2.2(2) . . . . ?
C17 C18 C19 C20 -0.81(18) . . . . ?
C18 C19 C20 C15 -1.64(17) . . . . ?
C16 C15 C20 C19 2.67(16) . . . . ?
C8 C15 C20 C19 -175.67(10) . . . . ?
